data_4081135
loop_
_publ_author_name
'Chen, Jinxiang'
'Zhang, Chunhong'
'Xie, Tingwan'
'Wen, Ting Bin'
'Zhang, Hong'
'Xia, Haiping'

_publ_section_title
;
 Conversion of a Hydrido--Butenylcarbyne Complex to \h2-Allene-Coordinated
 Complexes and Metallabenzenes
;
_journal_issue 14
_journal_name_full Organometallics
_journal_page_first 3993
_journal_paper_doi 10.1021/om400469e
_journal_volume 32
_journal_year 2013
_chemical_formula_moiety 'C59 H53 Cl2 O Os P3'
_chemical_formula_sum 'C59 H53 Cl2 O Os P3'
_chemical_formula_weight 1132.02
_chemical_name_systematic
; 
 ? 
;
_space_group_IT_number 14
_symmetry_cell_setting monoclinic
_symmetry_space_group_name_Hall '-P 2yn'
_symmetry_space_group_name_H-M 'P 1 21/n 1'
_atom_sites_solution_hydrogens geom
_atom_sites_solution_primary direct
_atom_sites_solution_secondary difmap
_audit_creation_method SHELXL-97
_cell_angle_alpha 90.00
_cell_angle_beta 96.117(2)
_cell_angle_gamma 90.00
_cell_formula_units_Z 4
_cell_length_a 20.5848(5)
_cell_length_b 11.5223(3)
_cell_length_c 25.1824(7)
_cell_measurement_reflns_used 8341
_cell_measurement_temperature 293(2)
_cell_measurement_theta_max 28.9697
_cell_measurement_theta_min 2.8392
_cell_volume 5938.9(3)
_computing_cell_refinement 'Bruker FRAMBO'
_computing_data_collection 'Bruker FRAMBO'
_computing_data_reduction 'Bruker SAINT'
_computing_molecular_graphics 'Bruker SHELXTL'
_computing_publication_material 'Bruker SHELXTL'
_computing_structure_refinement 'SHELXL-97 (Sheldrick, 1997)'
_computing_structure_solution 'SHELXS-97 (Sheldrick, 1990)'
_diffrn_ambient_temperature 293(2)
_diffrn_measured_fraction_theta_full 0.998
_diffrn_measured_fraction_theta_max 0.998
_diffrn_measurement_device_type 'multiwire proportional'
_diffrn_measurement_method 'phi and omega scans'
_diffrn_radiation_monochromator graphite
_diffrn_radiation_source 'fine-focus sealed tube'
_diffrn_radiation_type MoK\a
_diffrn_radiation_wavelength 0.71073
_diffrn_reflns_av_R_equivalents 0.0649
_diffrn_reflns_av_sigmaI/netI 0.0806
_diffrn_reflns_limit_h_max 24
_diffrn_reflns_limit_h_min -24
_diffrn_reflns_limit_k_max 13
_diffrn_reflns_limit_k_min -11
_diffrn_reflns_limit_l_max 23
_diffrn_reflns_limit_l_min -29
_diffrn_reflns_number 28264
_diffrn_reflns_theta_full 25.00
_diffrn_reflns_theta_max 25.00
_diffrn_reflns_theta_min 2.84
_exptl_absorpt_coefficient_mu 2.353
_exptl_absorpt_correction_T_max 1.00000
_exptl_absorpt_correction_T_min 0.74243
_exptl_absorpt_correction_type multi-scan
_exptl_crystal_colour yellow
_exptl_crystal_density_diffrn 1.266
_exptl_crystal_density_method 'not measured'
_exptl_crystal_description block
_exptl_crystal_F_000 2280
_exptl_crystal_size_max 0.4
_exptl_crystal_size_mid 0.4
_exptl_crystal_size_min 0.2
_refine_diff_density_max 2.421
_refine_diff_density_min -0.898
_refine_diff_density_rms 0.216
_refine_ls_extinction_method none
_refine_ls_goodness_of_fit_ref 1.001
_refine_ls_hydrogen_treatment constr
_refine_ls_matrix_type full
_refine_ls_number_parameters 595
_refine_ls_number_reflns 10441
_refine_ls_number_restraints 12
_refine_ls_restrained_S_all 1.002
_refine_ls_R_factor_all 0.0901
_refine_ls_R_factor_gt 0.0679
_refine_ls_shift/su_max 0.005
_refine_ls_shift/su_mean 0.000
_refine_ls_structure_factor_coef Fsqd
_refine_ls_weighting_details 'calc w=1/[\s^2^(Fo^2^)+(0.1493P)^2^+38.6162P] where P=(Fo^2^+2Fc^2^)/3'
_refine_ls_weighting_scheme calc
_refine_ls_wR_factor_gt 0.2157
_refine_ls_wR_factor_ref 0.2330
_reflns_number_gt 8252
_reflns_number_total 10441
_reflns_threshold_expression >2sigma(I)
_cod_data_source_file om400469e_si_003.cif
_cod_data_source_block 1
_cod_depositor_comments
;
The following automatic conversions were performed:

'_symmetry_cell_setting' value 'Monoclinic' changed to 'monoclinic'
according to /home/saulius/struct/CIF-dictionaries/cif_core.dic
dictionary named 'cif_core.dic' version 2.4.2 from 2011-04-26.

Automatic conversion script
Id: cif_fix_values 1891 2012-01-12 08:04:46Z andrius 
;
_cod_original_sg_symbol_H-M P2(1)/n
_cod_database_code 4081135

loop_
_symmetry_equiv_pos_as_xyz
'x, y, z'
'-x+1/2, y+1/2, -z+1/2'
'-x, -y, -z'
'x-1/2, -y-1/2, z-1/2'

loop_
_atom_site_label
_atom_site_type_symbol
_atom_site_fract_x
_atom_site_fract_y
_atom_site_fract_z
_atom_site_U_iso_or_equiv
_atom_site_adp_type
_atom_site_occupancy
_atom_site_symmetry_multiplicity
_atom_site_calc_flag
_atom_site_refinement_flags
Os1 Os 2.450570(18) 0.88498(3) 3.215222(15) 0.02566(17) Uani 1 1 d .
Cl2 Cl 2.46034(15) 1.0342(3) 3.14526(12) 0.0460(7) Uani 1 1 d .
Cl1 Cl 2.44478(14) 1.0522(2) 3.27798(11) 0.0398(6) Uani 1 1 d .
P2 P 2.42009(12) 0.7621(2) 3.27954(10) 0.0275(6) Uani 1 1 d .
P1 P 2.55882(13) 0.8499(3) 3.22169(11) 0.0352(6) Uani 1 1 d .
P3 P 2.34043(13) 0.6894(2) 3.07447(10) 0.0308(6) Uani 1 1 d .
O1 O 2.3479(3) 0.9344(7) 3.1902(3) 0.0343(16) Uani 1 1 d .
H1B H 2.3276 0.9950 3.2064 0.041 Uiso 1 1 calc R
C20 C 2.4182(9) 0.9021(15) 2.9684(7) 0.074(5) Uani 1 1 d .
H20A H 2.4416 0.9713 2.9696 0.089 Uiso 1 1 calc R
C21 C 2.3994(6) 0.8556(12) 3.0148(5) 0.048(3) Uani 1 1 d .
H21A H 2.4100 0.8937 3.0471 0.057 Uiso 1 1 calc R
C23 C 2.4933(6) 0.8642(10) 3.3688(5) 0.041(3) Uani 1 1 d .
H23A H 2.5224 0.8853 3.3447 0.049 Uiso 1 1 calc R
C2 C 2.3627(5) 0.7780(9) 3.1310(4) 0.031(2) Uani 1 1 d .
C25 C 2.5058(7) 0.8934(14) 3.4212(6) 0.063(4) Uani 1 1 d .
H25A H 2.5443 0.9327 3.4324 0.076 Uiso 1 1 calc R
C3 C 2.3143(5) 0.8674(9) 3.1475(4) 0.033(2) Uani 1 1 d .
H3A H 2.2789 0.8254 3.1621 0.039 Uiso 1 1 calc R
C1 C 2.4258(5) 0.7733(9) 3.1566(4) 0.028(2) Uani 1 1 d .
H1A H 2.4557 0.7192 3.1465 0.034 Uiso 1 1 calc R
C29 C 2.5844(5) 0.7617(11) 3.1672(5) 0.044(3) Uani 1 1 d .
C32 C 2.3648(5) 0.7522(10) 3.0136(4) 0.037(2) Uani 1 1 d .
C33 C 2.4641(9) 0.8671(15) 3.4577(6) 0.071(5) Uani 1 1 d .
H33A H 2.4729 0.8903 3.4931 0.085 Uiso 1 1 calc R
C36 C 2.4358(5) 0.8015(10) 3.3511(4) 0.036(2) Uani 1 1 d .
C40 C 2.6249(7) 0.6618(14) 3.1745(7) 0.072(4) Uani 1 1 d .
H40A H 2.6400 0.6352 3.2085 0.087 Uiso 1 1 calc R
C47 C 2.3942(6) 0.7723(12) 3.3873(4) 0.049(3) Uani 1 1 d .
H47A H 2.3563 0.7306 3.3766 0.058 Uiso 1 1 calc R
C50 C 2.5656(6) 0.7978(13) 3.1151(5) 0.056(3) Uani 1 1 d .
H50A H 2.5400 0.8640 3.1092 0.067 Uiso 1 1 calc R
C52 C 2.3702(7) 0.7426(14) 2.9186(5) 0.062(4) Uani 1 1 d .
H52A H 2.3611 0.7047 2.8860 0.075 Uiso 1 1 calc R
C53 C 2.6116(6) 0.9780(13) 3.2155(5) 0.050(3) Uani 1 1 d .
C55 C 2.4026(7) 0.8471(15) 2.9204(6) 0.064(4) Uani 1 1 d .
H55A H 2.4139 0.8805 2.8891 0.077 Uiso 1 1 calc R
C56 C 2.5929(7) 1.0851(12) 3.2281(6) 0.056(4) Uani 1 1 d .
H56A H 2.5501 1.0967 3.2357 0.067 Uiso 1 1 calc R
C60 C 2.6416(10) 0.6039(17) 3.1276(8) 0.090(6) Uani 1 1 d .
H60A H 2.6673 0.5375 3.1315 0.108 Uiso 1 1 calc R
C63 C 2.3506(6) 0.6921(12) 2.9650(5) 0.051(3) Uani 1 1 d .
H63A H 2.3288 0.6212 2.9637 0.061 Uiso 1 1 calc R
C67 C 2.6984(10) 1.1617(19) 3.2170(8) 0.090(5) Uani 1 1 d U
H67A H 2.7281 1.2226 3.2184 0.108 Uiso 1 1 calc R
C68 C 2.6360(8) 1.1817(17) 3.2304(7) 0.084(5) Uani 1 1 d .
H68A H 2.6229 1.2549 3.2404 0.100 Uiso 1 1 calc R
C71 C 2.6758(6) 0.9593(16) 3.2014(7) 0.073(5) Uani 1 1 d .
H71A H 2.6896 0.8858 3.1923 0.088 Uiso 1 1 calc R
C72 C 2.5844(8) 0.7361(17) 3.0716(7) 0.078(5) Uani 1 1 d .
H72A H 2.5707 0.7618 3.0372 0.093 Uiso 1 1 calc R
C73 C 2.6215(10) 0.6415(18) 3.0780(8) 0.089(6) Uani 1 1 d .
H73A H 2.6334 0.6017 3.0484 0.107 Uiso 1 1 calc R
C75 C 2.7171(7) 1.054(2) 3.2016(8) 0.100(7) Uani 1 1 d .
H75A H 2.7587 1.0448 3.1910 0.119 Uiso 1 1 calc R
C78 C 2.4085(8) 0.8053(16) 3.4410(6) 0.075(5) Uani 1 1 d .
H78A H 2.3799 0.7850 3.4656 0.091 Uiso 1 1 calc R
C231 C 2.4414(5) 0.6042(8) 3.2814(5) 0.034(2) Uani 1 1 d .
C221 C 2.3314(5) 0.7551(9) 3.2743(4) 0.030(2) Uani 1 1 d .
C222 C 2.2949(5) 0.6581(10) 3.2556(4) 0.035(2) Uani 1 1 d .
H22A H 2.3167 0.5923 3.2455 0.043 Uiso 1 1 calc R
C226 C 2.2959(5) 0.8499(10) 3.2894(5) 0.039(3) Uani 1 1 d .
H22B H 2.3181 0.9161 3.3023 0.047 Uiso 1 1 calc R
C05 C 2.2246(6) 0.6345(11) 3.1118(5) 0.047(3) Uani 1 1 d .
H05A H 2.2512 0.6161 3.1429 0.057 Uiso 1 1 calc R
C6 C 2.2520(5) 0.6722(10) 3.0682(5) 0.039(3) Uani 1 1 d .
C223 C 2.2278(5) 0.6575(11) 3.2518(5) 0.044(3) Uani 1 1 d .
H22C H 2.2051 0.5920 3.2386 0.053 Uiso 1 1 calc R
C8 C 2.6031(6) 0.7871(13) 3.2819(5) 0.049(3) Uani 1 1 d .
C9 C 2.3789(6) 0.5502(10) 3.0793(4) 0.040(3) Uani 1 1 d .
C10 C 2.1569(7) 0.6232(13) 3.1104(6) 0.062(4) Uani 1 1 d .
H10A H 2.1384 0.5965 3.1402 0.074 Uiso 1 1 calc R
C11 C 2.1940(6) 0.7519(11) 3.2671(6) 0.053(3) Uani 1 1 d .
H11A H 2.1487 0.7507 3.2650 0.063 Uiso 1 1 calc R
C12 C 2.4428(6) 0.5381(11) 3.0677(5) 0.050(3) Uani 1 1 d .
H12A H 2.4656 0.6033 3.0582 0.061 Uiso 1 1 calc R
C13 C 2.4412(9) 0.3345(14) 3.0871(6) 0.069(4) Uani 1 1 d .
H13A H 2.4627 0.2638 3.0920 0.083 Uiso 1 1 calc R
C14 C 2.6465(6) 0.8561(14) 3.3169(5) 0.059(4) Uani 1 1 d .
H14A H 2.6560 0.9322 3.3081 0.071 Uiso 1 1 calc R
C4 C 2.2837(6) 0.9465(12) 3.1033(5) 0.050(3) Uani 1 1 d .
H4A H 2.3162 1.0017 3.0940 0.060 Uiso 1 1 calc R
H4B H 2.2703 0.9002 3.0719 0.060 Uiso 1 1 calc R
C16 C 2.5932(6) 0.6721(13) 3.2965(5) 0.053(3) Uani 1 1 d .
H16A H 2.5660 0.6249 3.2739 0.064 Uiso 1 1 calc R
C17 C 2.6234(8) 0.6260(17) 3.3443(7) 0.077(5) Uani 1 1 d .
H17A H 2.6163 0.5492 3.3535 0.093 Uiso 1 1 calc R
C18 C 2.2285(6) 0.8484(11) 3.2857(5) 0.049(3) Uani 1 1 d .
H18A H 2.2061 0.9135 3.2959 0.058 Uiso 1 1 calc R
C19 C 2.4641(8) 0.4292(13) 3.2309(7) 0.066(4) Uani 1 1 d .
H19A H 2.4691 0.3932 3.1985 0.080 Uiso 1 1 calc R
C326 C 2.2141(6) 0.6965(14) 3.0219(5) 0.057(4) Uani 1 1 d .
H32A H 2.2333 0.7193 2.9918 0.068 Uiso 1 1 calc R
C324 C 2.1187(7) 0.6514(17) 3.0654(7) 0.078(5) Uani 1 1 d .
H32B H 2.0735 0.6472 3.0647 0.093 Uiso 1 1 calc R
C22 C 2.4493(7) 0.5468(11) 3.2347(5) 0.051(3) Uani 1 1 d .
H22D H 2.4443 0.5896 3.2032 0.061 Uiso 1 1 calc R
C315 C 2.4738(8) 0.4306(13) 3.0700(7) 0.067(4) Uani 1 1 d .
H31A H 2.5159 0.4233 3.0602 0.080 Uiso 1 1 calc R
C214 C 2.4711(9) 0.3691(13) 3.2800(9) 0.083(6) Uani 1 1 d .
H21B H 2.4828 0.2911 3.2807 0.099 Uiso 1 1 calc R
C212 C 2.4440(8) 0.5433(12) 3.3280(6) 0.063(4) Uani 1 1 d .
H21C H 2.4351 0.5790 3.3595 0.075 Uiso 1 1 calc R
C313 C 2.3808(10) 0.3435(12) 3.0963(8) 0.085(6) Uani 1 1 d .
H31B H 2.3593 0.2770 3.1059 0.102 Uiso 1 1 calc R
C27 C 2.3456(8) 0.4496(13) 3.0924(6) 0.068(4) Uani 1 1 d .
H27A H 2.3018 0.4523 3.0983 0.081 Uiso 1 1 calc R
C114 C 2.6632(8) 0.695(2) 3.3772(6) 0.093(7) Uani 1 1 d .
H11B H 2.6832 0.6647 3.4090 0.112 Uiso 1 1 calc R
C213 C 2.4609(9) 0.4238(13) 3.3271(8) 0.083(5) Uani 1 1 d .
H21D H 2.4651 0.3818 3.3588 0.099 Uiso 1 1 calc R
C30 C 2.6748(8) 0.807(2) 3.3653(7) 0.088(6) Uani 1 1 d .
H30A H 2.7017 0.8515 3.3892 0.106 Uiso 1 1 calc R
C31 C 2.1468(8) 0.6872(18) 3.0196(6) 0.082(5) Uani 1 1 d .
H31C H 2.1206 0.7044 2.9882 0.098 Uiso 1 1 calc R
C5 C 2.2257(10) 1.0116(19) 3.1191(8) 0.101(6) Uani 1 1 d U
H5A H 2.2085 1.0609 3.0903 0.152 Uiso 1 1 calc R
H5B H 2.2387 1.0580 3.1501 0.152 Uiso 1 1 calc R
H5C H 2.1926 0.9574 3.1272 0.152 Uiso 1 1 calc R

loop_
_atom_site_aniso_label
_atom_site_aniso_U_11
_atom_site_aniso_U_22
_atom_site_aniso_U_33
_atom_site_aniso_U_23
_atom_site_aniso_U_13
_atom_site_aniso_U_12
Os1 0.0248(2) 0.0254(3) 0.0270(2) -0.00080(16) 0.00416(15) -0.00126(16)
Cl2 0.0555(17) 0.0403(16) 0.0425(15) 0.0099(13) 0.0072(13) -0.0126(13)
Cl1 0.0485(15) 0.0252(14) 0.0463(15) -0.0086(12) 0.0081(12) -0.0019(11)
P2 0.0298(13) 0.0221(13) 0.0301(13) 0.0014(11) 0.0016(10) -0.0037(10)
P1 0.0242(13) 0.0477(17) 0.0340(14) -0.0047(13) 0.0041(11) -0.0006(12)
P3 0.0316(14) 0.0342(16) 0.0265(13) -0.0014(11) 0.0031(10) -0.0046(11)
O1 0.026(4) 0.041(4) 0.036(4) -0.013(3) 0.003(3) 0.006(3)
C20 0.077(11) 0.075(11) 0.072(11) 0.024(9) 0.017(9) -0.022(8)
C21 0.055(8) 0.049(8) 0.038(6) 0.006(6) 0.004(6) 0.003(6)
C23 0.037(6) 0.043(7) 0.041(6) -0.004(5) -0.006(5) 0.000(5)
C2 0.032(5) 0.034(6) 0.026(5) 0.004(4) 0.002(4) 0.003(4)
C25 0.045(8) 0.093(12) 0.048(8) -0.021(8) -0.011(6) 0.000(7)
C3 0.029(5) 0.031(6) 0.041(6) -0.009(5) 0.011(4) -0.004(4)
C1 0.030(5) 0.024(5) 0.032(5) -0.002(4) 0.010(4) -0.004(4)
C29 0.032(6) 0.058(8) 0.044(7) -0.010(6) 0.011(5) -0.008(5)
C32 0.040(6) 0.041(7) 0.029(5) 0.004(5) 0.003(4) 0.002(5)
C33 0.087(12) 0.089(12) 0.033(7) -0.010(7) -0.012(7) -0.003(9)
C36 0.046(6) 0.038(6) 0.026(5) 0.002(5) 0.010(5) 0.004(5)
C40 0.061(9) 0.063(10) 0.094(12) -0.018(9) 0.018(8) 0.013(8)
C47 0.050(7) 0.065(9) 0.031(6) -0.005(6) 0.005(5) -0.022(6)
C50 0.047(7) 0.068(9) 0.054(8) -0.011(7) 0.016(6) -0.002(7)
C52 0.078(10) 0.082(11) 0.027(6) 0.005(7) 0.012(6) 0.006(8)
C53 0.032(6) 0.068(9) 0.049(7) -0.002(7) 0.004(5) -0.022(6)
C55 0.066(9) 0.087(11) 0.044(8) 0.014(8) 0.026(7) 0.001(8)
C56 0.049(8) 0.051(8) 0.067(9) -0.008(7) 0.003(7) -0.027(6)
C60 0.099(14) 0.089(14) 0.085(13) -0.033(11) 0.017(11) 0.034(10)
C63 0.054(7) 0.058(9) 0.042(7) -0.003(6) 0.008(6) 0.002(6)
C67 0.083(9) 0.098(9) 0.089(9) 0.007(8) 0.002(7) -0.033(8)
C68 0.074(11) 0.084(13) 0.093(12) -0.005(10) 0.011(9) -0.046(10)
C71 0.037(7) 0.098(13) 0.089(11) -0.019(10) 0.022(7) -0.026(8)
C72 0.073(10) 0.108(14) 0.060(9) -0.022(9) 0.037(8) -0.019(10)
C73 0.094(13) 0.098(14) 0.084(13) -0.040(11) 0.048(11) -0.007(11)
C75 0.037(8) 0.15(2) 0.115(16) 0.008(15) 0.022(9) -0.031(10)
C78 0.083(11) 0.108(14) 0.038(7) 0.002(8) 0.018(7) 0.006(10)
C231 0.025(5) 0.018(5) 0.056(7) 0.005(5) -0.004(5) -0.002(4)
C221 0.028(5) 0.040(6) 0.022(5) 0.007(4) 0.006(4) 0.000(4)
C222 0.037(6) 0.032(6) 0.038(6) -0.002(5) 0.004(5) -0.007(5)
C226 0.033(6) 0.033(6) 0.053(7) 0.000(5) 0.010(5) -0.003(5)
C05 0.048(7) 0.048(8) 0.045(7) 0.004(6) 0.002(6) -0.007(6)
C6 0.033(6) 0.038(7) 0.045(6) -0.002(5) 0.004(5) -0.006(5)
C223 0.032(6) 0.043(7) 0.058(7) -0.007(6) 0.008(5) -0.010(5)
C8 0.037(6) 0.070(9) 0.042(7) 0.002(6) 0.012(5) 0.011(6)
C9 0.049(7) 0.044(7) 0.026(5) -0.005(5) 0.002(5) 0.002(5)
C10 0.046(8) 0.087(11) 0.055(8) 0.004(8) 0.018(7) -0.008(7)
C11 0.035(6) 0.051(8) 0.073(9) 0.018(7) 0.006(6) -0.003(6)
C12 0.046(7) 0.040(7) 0.067(8) -0.004(6) 0.008(6) -0.001(6)
C13 0.097(12) 0.048(9) 0.066(9) -0.012(8) 0.023(9) 0.026(9)
C14 0.049(8) 0.081(10) 0.043(7) -0.014(7) -0.011(6) 0.022(7)
C4 0.054(7) 0.051(8) 0.040(7) -0.008(6) -0.013(6) 0.020(6)
C16 0.034(6) 0.072(10) 0.054(8) 0.009(7) 0.007(5) 0.011(6)
C17 0.058(9) 0.105(14) 0.071(11) 0.022(10) 0.020(8) 0.020(9)
C18 0.050(7) 0.037(7) 0.060(8) 0.000(6) 0.013(6) 0.002(6)
C19 0.074(10) 0.039(8) 0.087(11) 0.003(8) 0.013(8) 0.009(7)
C326 0.041(7) 0.080(10) 0.047(7) -0.004(7) -0.004(6) -0.006(7)
C324 0.032(7) 0.121(14) 0.080(11) -0.002(11) 0.005(7) -0.019(8)
C22 0.076(9) 0.031(7) 0.045(7) 0.002(6) 0.000(6) 0.011(6)
C315 0.068(9) 0.048(9) 0.085(11) -0.016(8) 0.013(8) 0.016(7)
C214 0.080(12) 0.037(9) 0.125(17) -0.006(10) -0.017(11) 0.016(8)
C212 0.096(11) 0.042(8) 0.054(8) 0.019(7) 0.028(8) 0.011(7)
C313 0.127(16) 0.023(7) 0.111(14) 0.001(8) 0.036(12) -0.010(9)
C27 0.075(10) 0.051(9) 0.081(11) 0.006(8) 0.028(8) -0.006(8)
C114 0.056(10) 0.18(2) 0.040(8) 0.004(12) -0.015(7) 0.016(13)
C213 0.112(14) 0.033(8) 0.106(14) 0.038(9) 0.023(11) 0.010(8)
C30 0.057(10) 0.16(2) 0.051(10) -0.021(12) 0.003(7) 0.007(12)
C31 0.057(9) 0.124(16) 0.059(9) -0.004(10) -0.018(7) -0.015(10)
C5 0.104(9) 0.107(10) 0.090(9) -0.011(8) -0.001(7) 0.036(8)

loop_
_atom_type_symbol
_atom_type_description
_atom_type_scat_dispersion_real
_atom_type_scat_dispersion_imag
_atom_type_scat_source
C C 0.0033 0.0016 'International Tables Vol C Tables 4.2.6.8 and 6.1.1.4'
H H 0.0000 0.0000 'International Tables Vol C Tables 4.2.6.8 and 6.1.1.4'
O O 0.0106 0.0060 'International Tables Vol C Tables 4.2.6.8 and 6.1.1.4'
P P 0.1023 0.0942 'International Tables Vol C Tables 4.2.6.8 and 6.1.1.4'
Cl Cl 0.1484 0.1585 'International Tables Vol C Tables 4.2.6.8 and 6.1.1.4'
Os Os -1.2165 7.6030 'International Tables Vol C Tables 4.2.6.8 and 6.1.1.4'

loop_
_geom_angle_atom_site_label_1
_geom_angle_atom_site_label_2
_geom_angle_atom_site_label_3
_geom_angle
C1 Os1 O1 78.1(3)
C1 Os1 P1 96.4(3)
O1 Os1 P1 166.7(2)
C1 Os1 P2 93.3(3)
O1 Os1 P2 92.0(2)
P1 Os1 P2 100.46(10)
C1 Os1 Cl2 87.4(3)
O1 Os1 Cl2 76.6(2)
P1 Os1 Cl2 91.22(11)
P2 Os1 Cl2 168.14(10)
C1 Os1 Cl1 160.7(3)
O1 Os1 Cl1 82.7(2)
P1 Os1 Cl1 101.87(10)
P2 Os1 Cl1 89.67(9)
Cl2 Os1 Cl1 85.87(10)
C221 P2 C36 98.7(5)
C221 P2 C231 100.9(5)
C36 P2 C231 101.4(5)
C221 P2 Os1 109.0(3)
C36 P2 Os1 120.3(4)
C231 P2 Os1 122.5(4)
C29 P1 C8 104.1(6)
C29 P1 C53 99.3(6)
C8 P1 C53 98.1(6)
C29 P1 Os1 114.0(4)
C8 P1 Os1 122.1(4)
C53 P1 Os1 115.8(5)
C2 P3 C9 112.8(5)
C2 P3 C32 112.2(5)
C9 P3 C32 104.8(5)
C2 P3 C6 107.7(5)
C9 P3 C6 109.9(6)
C32 P3 C6 109.5(5)
C3 O1 Os1 116.2(6)
C55 C20 C21 120.4(15)
C20 C21 C32 120.3(13)
C25 C23 C36 119.8(12)
C1 C2 C3 120.4(9)
C1 C2 P3 120.0(8)
C3 C2 P3 119.3(7)
C33 C25 C23 122.3(14)
O1 C3 C2 107.0(8)
O1 C3 C4 110.7(9)
C2 C3 C4 116.0(9)
C2 C1 Os1 118.3(8)
C50 C29 C40 117.7(13)
C50 C29 P1 117.9(10)
C40 C29 P1 124.4(11)
C21 C32 C63 120.1(11)
C21 C32 P3 120.7(9)
C63 C32 P3 119.2(9)
C25 C33 C78 118.3(13)
C47 C36 C23 118.7(10)
C47 C36 P2 122.4(9)
C23 C36 P2 118.9(8)
C29 C40 C60 117.4(17)
C36 C47 C78 119.8(13)
C29 C50 C72 121.0(15)
C55 C52 C63 121.1(13)
C56 C53 C71 119.7(13)
C56 C53 P1 122.0(10)
C71 C53 P1 118.1(12)
C20 C55 C52 120.2(13)
C53 C56 C68 122.5(15)
C73 C60 C40 122.7(17)
C52 C63 C32 117.9(13)
C75 C67 C68 121.3(18)
C67 C68 C56 116.9(19)
C75 C71 C53 117.8(17)
C73 C72 C50 121.7(17)
C72 C73 C60 119.5(16)
C67 C75 C71 121.7(16)
C33 C78 C47 121.1(14)
C212 C231 C22 119.4(11)
C212 C231 P2 120.6(10)
C22 C231 P2 119.7(9)
C226 C221 C222 116.1(10)
C226 C221 P2 119.9(8)
C222 C221 P2 124.0(8)
C223 C222 C221 121.8(11)
C18 C226 C221 121.8(11)
C6 C05 C10 120.5(12)
C05 C6 C326 120.6(11)
C05 C6 P3 117.4(9)
C326 C6 P3 122.0(9)
C11 C223 C222 120.8(12)
C16 C8 C14 117.7(13)
C16 C8 P1 121.3(10)
C14 C8 P1 120.9(11)
C12 C9 C27 117.7(12)
C12 C9 P3 120.0(10)
C27 C9 P3 122.3(10)
C324 C10 C05 119.4(13)
C223 C11 C18 118.7(12)
C9 C12 C315 121.5(13)
C313 C13 C315 119.9(15)
C30 C14 C8 118.7(17)
C5 C4 C3 112.6(12)
C8 C16 C17 121.5(15)
C114 C17 C16 119.0(18)
C11 C18 C226 120.7(12)
C22 C19 C214 114.7(15)
C6 C326 C31 120.1(13)
C10 C324 C31 120.3(13)
C231 C22 C19 125.1(13)
C13 C315 C12 119.2(14)
C213 C214 C19 121.3(14)
C231 C212 C213 118.2(14)
C13 C313 C27 123.4(15)
C9 C27 C313 118.0(14)
C30 C114 C17 122.3(17)
C214 C213 C212 121.1(15)
C114 C30 C14 120.7(18)
C326 C31 C324 119.0(14)

loop_
_geom_bond_atom_site_label_1
_geom_bond_atom_site_label_2
_geom_bond_distance
Os1 C1 1.983(10)
Os1 O1 2.215(7)
Os1 P1 2.253(3)
Os1 P2 2.289(3)
Os1 Cl2 2.485(3)
Os1 Cl1 2.503(3)
P2 C221 1.818(10)
P2 C36 1.853(11)
P2 C231 1.871(10)
P1 C29 1.829(12)
P1 C8 1.832(13)
P1 C53 1.848(13)
P3 C2 1.772(11)
P3 C9 1.787(12)
P3 C32 1.815(11)
P3 C6 1.821(11)
O1 C3 1.438(13)
C20 C55 1.37(2)
C20 C21 1.379(19)
C21 C32 1.387(17)
C23 C25 1.359(18)
C23 C36 1.418(16)
C2 C1 1.389(14)
C2 C3 1.522(14)
C25 C33 1.36(2)
C3 C4 1.522(16)
C29 C50 1.392(18)
C29 C40 1.42(2)
C32 C63 1.409(16)
C33 C78 1.38(2)
C36 C47 1.359(16)
C40 C60 1.43(2)
C47 C78 1.404(18)
C50 C72 1.396(19)
C52 C55 1.37(2)
C52 C63 1.403(18)
C53 C56 1.34(2)
C53 C71 1.421(18)
C56 C68 1.420(19)
C60 C73 1.35(3)
C67 C75 1.36(3)
C67 C68 1.38(3)
C71 C75 1.39(2)
C72 C73 1.33(3)
C231 C212 1.363(17)
C231 C22 1.373(17)
C221 C226 1.389(15)
C221 C222 1.399(15)
C222 C223 1.375(15)
C226 C18 1.381(16)
C05 C6 1.359(17)
C05 C10 1.397(19)
C6 C326 1.361(17)
C223 C11 1.368(18)
C8 C16 1.40(2)
C8 C14 1.429(19)
C9 C12 1.385(16)
C9 C27 1.403(18)
C10 C324 1.35(2)
C11 C18 1.374(18)
C12 C315 1.391(19)
C13 C313 1.29(2)
C13 C315 1.39(2)
C14 C30 1.41(2)
C4 C5 1.50(2)
C16 C17 1.40(2)
C17 C114 1.36(3)
C19 C22 1.395(19)
C19 C214 1.41(2)
C326 C31 1.38(2)
C324 C31 1.41(2)
C214 C213 1.38(3)
C212 C213 1.42(2)
C313 C27 1.42(2)
C114 C30 1.34(3)

loop_
_platon_squeeze_void_nr
_platon_squeeze_void_average_x
_platon_squeeze_void_average_y
_platon_squeeze_void_average_z
_platon_squeeze_void_volume
_platon_squeeze_void_count_electrons
_platon_squeeze_void_content
1 0.000 0.000 -0.010 845 57 ' '
2 0.000 0.500 -0.048 22 1 ' '
3 0.500 0.000 0.285 22 1 ' '
4 0.500 0.500 0.618 21 1 ' '
